data_7712402
loop_
_publ_author_name
'Qiao, Xianji'
'Qiu, Yi'
'Xin, Junjie'
'Da, Chen'
'Ma, Zili'
'Corkett, Alex'
'Cai, Guohong'
'Cai, Guanqun'
'Qu, Shangqing'
'Wang, Yuchao'
'Zhu, Zhenyu'
'Gao, Yiman'
'Wang, Zhigang'
'Dronskowski, Richard'
'Li, Guobao'
'Sun, Junliang'

_publ_section_title
;
 Synthesis, Crystal Structures and Semiconducting Properties of New
 Hexacyanidomettallates
;
_journal_name_full 'Dalton Transactions'
_journal_paper_doi 10.1039/D3DT00384A
_journal_year 2023
_chemical_formula_sum 'C6 H4 Ca Fe N6 Na2 O2'
_chemical_formula_weight 334.06
_space_group_crystal_system monoclinic
_space_group_IT_number 14
_space_group_name_Hall '-P 2yn'
_space_group_name_H-M_alt 'P 1 21/n 1'
_atom_sites_solution_hydrogens difmap
_audit_creation_method SHELXL-2018/3
_audit_update_record
;
2022-06-16 deposited with the CCDC.	2023-02-23 downloaded from the CCDC.
;
_cell_angle_alpha 90
_cell_angle_beta 90(0)
_cell_angle_gamma 90
_cell_formula_units_Z 2
_cell_length_a 7.4638(10)
_cell_length_b 7.6331(9)
_cell_length_c 10.9182(16)
_cell_measurement_reflns_used 4215
_cell_measurement_temperature 293(2)
_cell_measurement_theta_max 29.1320
_cell_measurement_theta_min 2.9660
_cell_volume 622.03(14)
_computing_structure_refinement 'SHELXL-2018/3 (Sheldrick, 2018)'
_diffrn_ambient_temperature 293(2)
_diffrn_measured_fraction_theta_full 0.977
_diffrn_measured_fraction_theta_max 0.823
_diffrn_measurement_device_type 'multiwire proportional'
_diffrn_radiation_type MoK\a
_diffrn_radiation_wavelength 0.71073
_diffrn_reflns_av_R_equivalents 0.0294
_diffrn_reflns_av_unetI/netI 0.0527
_diffrn_reflns_Laue_measured_fraction_full 0.977
_diffrn_reflns_Laue_measured_fraction_max 0.823
_diffrn_reflns_limit_h_max 9
_diffrn_reflns_limit_h_min -6
_diffrn_reflns_limit_k_max 10
_diffrn_reflns_limit_k_min -10
_diffrn_reflns_limit_l_max 10
_diffrn_reflns_limit_l_min -14
_diffrn_reflns_number 4215
_diffrn_reflns_point_group_measured_fraction_full 0.977
_diffrn_reflns_point_group_measured_fraction_max 0.823
_diffrn_reflns_theta_full 25.242
_diffrn_reflns_theta_max 30.765
_diffrn_reflns_theta_min 3.256
_exptl_absorpt_coefficient_mu 1.693
_exptl_absorpt_correction_T_max 1.00000
_exptl_absorpt_correction_T_min 0.85342
_exptl_absorpt_correction_type multi-scan
_exptl_crystal_colour blue
_exptl_crystal_density_diffrn 1.784
_exptl_crystal_description block
_exptl_crystal_F_000 332
_refine_diff_density_max 0.462
_refine_diff_density_min -0.304
_refine_diff_density_rms 0.075
_refine_ls_extinction_method none
_refine_ls_goodness_of_fit_ref 0.930
_refine_ls_hydrogen_treatment refxyz
_refine_ls_matrix_type full
_refine_ls_number_parameters 91
_refine_ls_number_reflns 1592
_refine_ls_number_restraints 2
_refine_ls_restrained_S_all 0.932
_refine_ls_R_factor_all 0.0405
_refine_ls_R_factor_gt 0.0266
_refine_ls_shift/su_max 0.000
_refine_ls_shift/su_mean 0.000
_refine_ls_structure_factor_coef Fsqd
_refine_ls_weighting_details 'w=1/[\s^2^(Fo^2^)] where P=(Fo^2^+2Fc^2^)/3'
_refine_ls_weighting_scheme calc
_refine_ls_wR_factor_gt 0.0441
_refine_ls_wR_factor_ref 0.0467
_reflns_Friedel_coverage 0.000
_reflns_number_gt 1138
_reflns_number_total 1592
_reflns_threshold_expression 'I > 2\s(I)'
_cod_data_source_file d3dt00384a2.cif
_cod_data_source_block x
_cod_original_sg_symbol_H-M 'P 21/n'
_cod_database_code 7712402
_shelx_shelxl_version_number 2018/3
_shelx_space_group_comment
;
The symmetry employed for this shelxl refinement is uniquely defined
by the following loop, which should always be used as a source of
symmetry information in preference to the above space-group names.
They are only intended as comments.
;

loop_
_space_group_symop_operation_xyz
'x, y, z'
'-x+1/2, y+1/2, -z+1/2'
'-x, -y, -z'
'x-1/2, -y-1/2, z-1/2'

loop_
_atom_site_label
_atom_site_type_symbol
_atom_site_fract_x
_atom_site_fract_y
_atom_site_fract_z
_atom_site_U_iso_or_equiv
_atom_site_adp_type
_atom_site_occupancy
_atom_site_site_symmetry_order
_atom_site_calc_flag
_atom_site_refinement_flags_posn
_atom_site_refinement_flags_adp
_atom_site_refinement_flags_occupancy
_atom_site_disorder_assembly
_atom_site_disorder_group
Fe1 Fe 0.000000 0.000000 0.000000 0.00758(10) Uani 1 2 d S . P . .
Ca1 Ca 0.000000 0.000000 0.500000 0.00795(12) Uani 1 2 d S . P . .
Na1 Na 0.20569(11) 0.29778(8) 0.25197(8) 0.0209(2) Uani 1 1 d . . . . .
O1 O 0.0438(2) 0.5683(2) 0.25365(16) 0.0301(4) Uani 1 1 d D . . . .
H1A H -0.011(3) 0.584(3) 0.1916(15) 0.045 Uiso 1 1 d D U . . .
H1B H -0.020(3) 0.586(3) 0.3117(16) 0.045 Uiso 1 1 d D U . . .
N1 N 0.2210(2) 0.33790(17) 0.00829(16) 0.0172(4) Uani 1 1 d . . . . .
N2 N 0.3415(2) -0.22230(18) 0.00172(16) 0.0169(4) Uani 1 1 d . . . . .
N3 N 0.0125(2) 0.01249(18) 0.27906(15) 0.0162(4) Uani 1 1 d . . . . .
C1 C 0.1379(2) 0.2110(2) 0.00138(17) 0.0110(4) Uani 1 1 d . . . . .
C2 C 0.0010(2) 0.0048(2) 0.17400(17) 0.0103(4) Uani 1 1 d . . . . .
C3 C 0.2145(3) -0.1361(2) -0.00039(17) 0.0109(4) Uani 1 1 d . . . . .

loop_
_atom_site_aniso_label
_atom_site_aniso_U_11
_atom_site_aniso_U_22
_atom_site_aniso_U_33
_atom_site_aniso_U_23
_atom_site_aniso_U_13
_atom_site_aniso_U_12
Fe1 0.0089(2) 0.00741(17) 0.0065(2) 0.00010(14) -0.00004(15) 0.00001(15)
Ca1 0.0091(3) 0.0079(2) 0.0068(3) 0.0001(2) 0.0003(2) -0.0001(2)
Na1 0.0271(5) 0.0170(4) 0.0188(5) -0.0003(3) 0.0002(4) -0.0061(3)
O1 0.0311(11) 0.0297(8) 0.0294(12) 0.0017(8) 0.0020(9) 0.0047(7)
N1 0.0166(9) 0.0158(9) 0.0191(11) -0.0013(7) 0.0002(8) -0.0034(7)
N2 0.0164(9) 0.0150(8) 0.0194(11) 0.0007(7) 0.0001(8) 0.0022(7)
N3 0.0196(10) 0.0181(8) 0.0108(10) -0.0002(7) -0.0008(8) -0.0001(7)
C1 0.0114(10) 0.0150(9) 0.0067(10) 0.0004(7) 0.0001(8) 0.0054(8)
C2 0.0095(10) 0.0063(8) 0.0153(11) 0.0005(7) -0.0004(8) 0.0002(7)
C3 0.0154(11) 0.0095(9) 0.0079(11) -0.0006(7) 0.0008(8) -0.0036(7)

loop_
_atom_type_symbol
_atom_type_description
_atom_type_scat_dispersion_real
_atom_type_scat_dispersion_imag
_atom_type_scat_source
C C 0.0033 0.0016 'International Tables Vol C Tables 4.2.6.8 and 6.1.1.4'
H H 0.0000 0.0000 'International Tables Vol C Tables 4.2.6.8 and 6.1.1.4'
N N 0.0061 0.0033 'International Tables Vol C Tables 4.2.6.8 and 6.1.1.4'
O O 0.0106 0.0060 'International Tables Vol C Tables 4.2.6.8 and 6.1.1.4'
Na Na 0.0362 0.0249 'International Tables Vol C Tables 4.2.6.8 and 6.1.1.4'
Ca Ca 0.2262 0.3064 'International Tables Vol C Tables 4.2.6.8 and 6.1.1.4'
Fe Fe 0.3463 0.8444 'International Tables Vol C Tables 4.2.6.8 and 6.1.1.4'

loop_
_geom_angle_atom_site_label_1
_geom_angle_atom_site_label_2
_geom_angle_atom_site_label_3
_geom_angle
_geom_angle_site_symmetry_1
_geom_angle_site_symmetry_3
_geom_angle_publ_flag
C2 Fe1 C2 180.0 3 . ?
C2 Fe1 C3 90.55(8) 3 3 ?
C2 Fe1 C3 89.45(8) . 3 ?
C2 Fe1 C3 89.45(8) 3 . ?
C2 Fe1 C3 90.55(8) . . ?
C3 Fe1 C3 180.0 3 . ?
C2 Fe1 C1 88.49(7) 3 3 ?
C2 Fe1 C1 91.51(7) . 3 ?
C3 Fe1 C1 90.42(7) 3 3 ?
C3 Fe1 C1 89.58(7) . 3 ?
C2 Fe1 C1 91.51(7) 3 . ?
C2 Fe1 C1 88.49(7) . . ?
C3 Fe1 C1 89.58(7) 3 . ?
C3 Fe1 C1 90.42(7) . . ?
C1 Fe1 C1 180.0 3 . ?
N3 Ca1 N3 180.0 . 3_556 ?
N3 Ca1 N1 92.88(5) . 4_566 ?
N3 Ca1 N1 87.12(5) 3_556 4_566 ?
N3 Ca1 N1 87.12(5) . 2_545 ?
N3 Ca1 N1 92.88(5) 3_556 2_545 ?
N1 Ca1 N1 180.0 4_566 2_545 ?
N3 Ca1 N2 93.49(5) . 4_556 ?
N3 Ca1 N2 86.51(5) 3_556 4_556 ?
N1 Ca1 N2 91.54(5) 4_566 4_556 ?
N1 Ca1 N2 88.46(5) 2_545 4_556 ?
N3 Ca1 N2 86.51(5) . 2 ?
N3 Ca1 N2 93.49(5) 3_556 2 ?
N1 Ca1 N2 88.46(5) 4_566 2 ?
N1 Ca1 N2 91.54(5) 2_545 2 ?
N2 Ca1 N2 180.00(3) 4_556 2 ?
N3 Ca1 Na1 136.12(4) . 4_566 ?
N3 Ca1 Na1 43.88(4) 3_556 4_566 ?
N1 Ca1 Na1 43.73(4) 4_566 4_566 ?
N1 Ca1 Na1 136.27(4) 2_545 4_566 ?
N2 Ca1 Na1 93.82(4) 4_556 4_566 ?
N2 Ca1 Na1 86.18(4) 2 4_566 ?
N3 Ca1 Na1 43.88(4) . 2_545 ?
N3 Ca1 Na1 136.12(4) 3_556 2_545 ?
N1 Ca1 Na1 136.27(4) 4_566 2_545 ?
N1 Ca1 Na1 43.73(4) 2_545 2_545 ?
N2 Ca1 Na1 86.18(4) 4_556 2_545 ?
N2 Ca1 Na1 93.82(4) 2 2_545 ?
Na1 Ca1 Na1 180.0 4_566 2_545 ?
N3 Ca1 Na1 137.74(4) . 3_556 ?
N3 Ca1 Na1 42.26(4) 3_556 3_556 ?
N1 Ca1 Na1 86.14(4) 4_566 3_556 ?
N1 Ca1 Na1 93.86(4) 2_545 3_556 ?
N2 Ca1 Na1 44.40(4) 4_556 3_556 ?
N2 Ca1 Na1 135.60(4) 2 3_556 ?
Na1 Ca1 Na1 60.421(8) 4_566 3_556 ?
Na1 Ca1 Na1 119.579(8) 2_545 3_556 ?
N3 Ca1 Na1 42.26(4) . . ?
N3 Ca1 Na1 137.74(4) 3_556 . ?
N1 Ca1 Na1 93.86(4) 4_566 . ?
N1 Ca1 Na1 86.14(4) 2_545 . ?
N2 Ca1 Na1 135.60(4) 4_556 . ?
N2 Ca1 Na1 44.40(4) 2 . ?
Na1 Ca1 Na1 119.580(9) 4_566 . ?
Na1 Ca1 Na1 60.420(9) 2_545 . ?
Na1 Ca1 Na1 180.000(18) 3_556 . ?
O1 Na1 O1 163.45(6) . 2_545 ?
O1 Na1 N3 115.91(6) . . ?
O1 Na1 N3 80.60(5) 2_545 . ?
O1 Na1 N1 86.02(6) . . ?
O1 Na1 N1 91.33(6) 2_545 . ?
N3 Na1 N1 103.28(5) . . ?
O1 Na1 N3 82.53(6) . 2 ?
O1 Na1 N3 80.95(5) 2_545 2 ?
N3 Na1 N3 161.55(5) . 2 ?
N1 Na1 N3 76.81(5) . 2 ?
O1 Na1 N2 88.60(6) . 2 ?
O1 Na1 N2 94.57(6) 2_545 2 ?
N3 Na1 N2 76.75(5) . 2 ?
N1 Na1 N2 174.01(6) . 2 ?
N3 Na1 N2 105.11(5) 2 2 ?
O1 Na1 C2 84.62(6) . 2 ?
O1 Na1 C2 79.83(5) 2_545 2 ?
N3 Na1 C2 149.14(5) . 2 ?
N1 Na1 C2 100.80(6) . 2 ?
N3 Na1 C2 23.99(5) 2 2 ?
N2 Na1 C2 81.28(5) 2 2 ?
O1 Na1 C3 86.84(6) . 2 ?
O1 Na1 C3 89.49(6) 2_545 2 ?
N3 Na1 C3 98.96(6) . 2 ?
N1 Na1 C3 157.57(6) . 2 ?
N3 Na1 C3 81.19(6) 2 2 ?
N2 Na1 C3 23.96(5) 2 2 ?
C2 Na1 C3 57.33(6) 2 2 ?
O1 Na1 C2 114.22(6) . . ?
O1 Na1 C2 81.21(5) 2_545 . ?
N3 Na1 C2 23.92(5) . . ?
N1 Na1 C2 79.36(5) . . ?
N3 Na1 C2 149.73(6) 2 . ?
N2 Na1 C2 100.52(5) 2 . ?
C2 Na1 C2 161.03(5) 2 . ?
C3 Na1 C2 122.86(6) 2 . ?
O1 Na1 C1 96.76(6) . . ?
O1 Na1 C1 87.02(6) 2_545 . ?
N3 Na1 C1 79.56(5) . . ?
N1 Na1 C1 23.73(4) . . ?
N3 Na1 C1 99.16(6) 2 . ?
N2 Na1 C1 155.64(5) 2 . ?
C2 Na1 C1 122.80(6) 2 . ?
C3 Na1 C1 176.39(5) 2 . ?
C2 Na1 C1 55.63(5) . . ?
O1 Na1 Ca1 87.00(5) . 2 ?
O1 Na1 Ca1 80.82(4) 2_545 2 ?
N3 Na1 Ca1 136.61(4) . 2 ?
N1 Na1 Ca1 38.68(4) . 2 ?
N3 Na1 Ca1 38.54(4) 2 2 ?
N2 Na1 Ca1 143.63(4) 2 2 ?
C2 Na1 Ca1 62.37(4) 2 2 ?
C3 Na1 Ca1 119.69(5) 2 2 ?
C2 Na1 Ca1 114.16(5) . 2 ?
C1 Na1 Ca1 60.63(4) . 2 ?
O1 Na1 Ca1 107.60(5) . . ?
O1 Na1 Ca1 84.51(4) 2_545 . ?
N3 Na1 Ca1 38.18(4) . . ?
N1 Na1 Ca1 141.42(4) . . ?
N3 Na1 Ca1 139.44(4) 2 . ?
N2 Na1 Ca1 38.70(3) 2 . ?
C2 Na1 Ca1 116.01(5) 2 . ?
C3 Na1 Ca1 60.94(4) 2 . ?
C2 Na1 Ca1 62.08(4) . . ?
C1 Na1 Ca1 117.71(4) . . ?
Ca1 Na1 Ca1 165.29(2) 2 . ?
Na1 O1 Na1 102.78(6) . 2 ?
Na1 O1 H1A 112.4(18) . . ?
Na1 O1 H1A 104.3(18) 2 . ?
Na1 O1 H1B 116.9(17) . . ?
Na1 O1 H1B 109.6(18) 2 . ?
H1A O1 H1B 110(3) . . ?
C1 N1 Ca1 152.76(14) . 2 ?
C1 N1 Na1 86.90(13) . . ?
Ca1 N1 Na1 97.59(6) 2 . ?
C3 N2 Ca1 153.87(14) . 2_545 ?
C3 N2 Na1 83.17(14) . 2_545 ?
Ca1 N2 Na1 96.90(5) 2_545 2_545 ?
C2 N3 Ca1 171.71(15) . . ?
C2 N3 Na1 88.33(12) . . ?
Ca1 N3 Na1 99.57(5) . . ?
C2 N3 Na1 84.36(13) . 2_545 ?
Ca1 N3 Na1 97.58(5) . 2_545 ?
Na1 N3 Na1 93.53(5) . 2_545 ?
N1 C1 Fe1 176.70(17) . . ?
N1 C1 Na1 69.37(12) . . ?
Fe1 C1 Na1 107.33(8) . . ?
N3 C2 Fe1 175.57(17) . . ?
N3 C2 Na1 71.64(12) . 2_545 ?
Fe1 C2 Na1 106.19(7) . 2_545 ?
N3 C2 Na1 67.75(11) . . ?
Fe1 C2 Na1 108.49(7) . . ?
Na1 C2 Na1 86.42(5) 2_545 . ?
N2 C3 Fe1 177.82(17) . . ?
N2 C3 Na1 72.88(13) . 2_545 ?
Fe1 C3 Na1 105.80(8) . 2_545 ?

loop_
_geom_bond_atom_site_label_1
_geom_bond_atom_site_label_2
_geom_bond_distance
_geom_bond_site_symmetry_2
_geom_bond_publ_flag
Fe1 C2 1.9001(19) 3 ?
Fe1 C2 1.9001(19) . ?
Fe1 C3 1.9084(19) 3 ?
Fe1 C3 1.9085(19) . ?
Fe1 C1 1.9115(17) 3 ?
Fe1 C1 1.9115(17) . ?
Ca1 N3 2.4160(17) . ?
Ca1 N3 2.4160(17) 3_556 ?
Ca1 N1 2.4236(16) 4_566 ?
Ca1 N1 2.4236(16) 2_545 ?
Ca1 N2 2.4276(14) 4_556 ?
Ca1 N2 2.4276(14) 2 ?
Ca1 Na1 3.8440(9) 4_566 ?
Ca1 Na1 3.8440(9) 2_545 ?
Ca1 Na1 3.8545(9) 3_556 ?
Ca1 Na1 3.8545(9) . ?
Na1 O1 2.3926(17) . ?
Na1 O1 2.5629(19) 2_545 ?
Na1 N3 2.6286(16) . ?
Na1 N1 2.681(2) . ?
Na1 N3 2.6881(17) 2 ?
Na1 N2 2.717(2) 2 ?
Na1 C2 2.8186(18) 2 ?
Na1 C3 2.822(2) 2 ?
Na1 C2 2.8389(18) . ?
Na1 C1 2.860(2) . ?
O1 H1A 0.800(9) . ?
O1 H1B 0.805(10) . ?
N1 C1 1.153(2) . ?
N2 C3 1.154(2) . ?
N3 C2 1.152(2) . ?
